data_8103287
loop_
_publ_author_name
'Fei-Wen Zhao'
'Feng Zhang'

_publ_contact_author
;
Fei-Wen Zhao
Department of Chemistry and Chemical Engineering, 
Baoji University of Arts and Sciences,
Baoji, Shaanxi  721013
People's Republic of China
;
_publ_section_title
;
 Crystal structure of 2-[(2-bromophenylimino)methyl]-4-chlorophenol,
 C13H9BrClNO
;
_journal_issue 1
_journal_name_full 'Zeitschrift f\"ur Kristallographie - New Crystal Structures'
_journal_page_first 53
_journal_volume 227
_journal_year 2012
_chemical_formula_sum 'C13 H9 Br Cl N O'
_chemical_formula_weight 310.57
_space_group_IT_number 61
_symmetry_cell_setting orthorhombic
_symmetry_space_group_name_Hall '-P 2ac 2ab'
_symmetry_space_group_name_H-M 'P b c a'
_atom_sites_solution_hydrogens geom
_atom_sites_solution_primary direct
_atom_sites_solution_secondary difmap
_audit_creation_method SHELXL-97
_cell_angle_alpha 90.00
_cell_angle_beta 90.00
_cell_angle_gamma 90.00
_cell_formula_units_Z 8
_cell_length_a 7.1019(12)
_cell_length_b 13.082(2)
_cell_length_c 25.333(5)
_cell_measurement_reflns_used 6275
_cell_measurement_temperature 103(2)
_cell_measurement_theta_max 27.50
_cell_measurement_theta_min 3.11
_cell_volume 2353.6(7)
_computing_cell_refinement 'CrystalClear (Rigaku Inc., 2008)'
_computing_data_collection 'CrystalClear (Rigaku Inc., 2008)'
_computing_data_reduction 'CrystalClear (Rigaku Inc., 2008)'
_computing_structure_refinement 'SHELXL-97 (Sheldrick, 1997)'
_computing_structure_solution 'SHELXS-97 (Sheldrick, 1990)'
_diffrn_ambient_temperature 103(2)
_diffrn_detector_area_resol_mean 28.5714
_diffrn_measured_fraction_theta_full 0.999
_diffrn_measured_fraction_theta_max 0.999
_diffrn_measurement_device_type AFC10/Saturn724+
_diffrn_measurement_method 'phi and omega scans'
_diffrn_radiation_monochromator graphite
_diffrn_radiation_source 'Rotating Anode'
_diffrn_radiation_type MoK\a
_diffrn_radiation_wavelength 0.71073
_diffrn_reflns_av_R_equivalents 0.0307
_diffrn_reflns_av_sigmaI/netI 0.0201
_diffrn_reflns_limit_h_max 9
_diffrn_reflns_limit_h_min -9
_diffrn_reflns_limit_k_max 16
_diffrn_reflns_limit_k_min -16
_diffrn_reflns_limit_l_max 32
_diffrn_reflns_limit_l_min -32
_diffrn_reflns_number 17077
_diffrn_reflns_theta_full 27.50
_diffrn_reflns_theta_max 27.50
_diffrn_reflns_theta_min 3.11
_diffrn_standards_decay_% 0
_diffrn_standards_interval_count 0
_diffrn_standards_interval_time 0
_diffrn_standards_number 0
_exptl_absorpt_coefficient_mu 3.700
_exptl_absorpt_correction_T_max 0.4349
_exptl_absorpt_correction_T_min 0.3839
_exptl_absorpt_correction_type multi-scan
_exptl_crystal_colour Orange
_exptl_crystal_density_diffrn 1.753
_exptl_crystal_density_method 'not measured'
_exptl_crystal_description Block
_exptl_crystal_F_000 1232
_exptl_crystal_size_max 0.32
_exptl_crystal_size_mid 0.29
_exptl_crystal_size_min 0.27
_refine_diff_density_max 0.371
_refine_diff_density_min -0.231
_refine_diff_density_rms 0.066
_refine_ls_extinction_method none
_refine_ls_goodness_of_fit_ref 1.000
_refine_ls_hydrogen_treatment mixed
_refine_ls_matrix_type full
_refine_ls_number_parameters 158
_refine_ls_number_reflns 2703
_refine_ls_number_restraints 1
_refine_ls_restrained_S_all 1.000
_refine_ls_R_factor_all 0.0320
_refine_ls_R_factor_gt 0.0250
_refine_ls_shift/su_max 0.001
_refine_ls_shift/su_mean 0.000
_refine_ls_structure_factor_coef Fsqd
_refine_ls_weighting_details 'calc w=1/[\s^2^(Fo^2^)+(0.0296P)^2^+1.6200P] where P=(Fo^2^+2Fc^2^)/3'
_refine_ls_weighting_scheme calc
_refine_ls_wR_factor_gt 0.0555
_refine_ls_wR_factor_ref 0.0581
_reflns_number_gt 2373
_reflns_number_total 2703
_reflns_threshold_expression >2sigma(I)
_cod_data_source_file 1267-3609.cff
_cod_data_source_block I
_cod_depositor_comments
;
The following automatic conversions were performed:

'_symmetry_cell_setting' value 'Orthorhombic' changed to
'orthorhombic' according to
/home/saulius/struct/CIF-dictionaries/cif_core.dic dictionary named
'cif_core.dic' version 2.4.1 from 2010-06-29.

Automatic conversion script
Id: cif_fix_values 1715 2011-07-08 13:25:40Z adriana 

The following automatic conversions were performed:

'_exptl_absorpt_correction_type' value 'Multi-scans' was replaced
with the value 'multi-scan' as specified in the replacement file
'src/cod-tools/trunk/data/replacement-values/replacement_values.lst'.

Automatic conversion script
Id: cif_fix_values 5376 2017-05-30 11:51:03Z andrius 
;
_cod_original_sg_symbol_H-M Pbca
_cod_database_code 8103287

loop_
_symmetry_equiv_pos_as_xyz
'x, y, z'
'-x+1/2, -y, z+1/2'
'-x, y+1/2, -z+1/2'
'x+1/2, -y+1/2, -z'
'-x, -y, -z'
'x-1/2, y, -z-1/2'
'x, -y-1/2, z-1/2'
'-x-1/2, y-1/2, z'

loop_
_atom_site_label
_atom_site_type_symbol
_atom_site_fract_x
_atom_site_fract_y
_atom_site_fract_z
_atom_site_U_iso_or_equiv
_atom_site_adp_type
_atom_site_occupancy
_atom_site_symmetry_multiplicity
_atom_site_calc_flag
_atom_site_refinement_flags
Br1 Br 0.58264(3) 0.284034(14) 0.665137(8) 0.02056(7) Uani 1 1 d .
Cl1 Cl 0.92737(7) 0.63601(4) 0.373688(18) 0.01953(11) Uani 1 1 d .
O1 O 0.6965(2) 0.32158(10) 0.52598(5) 0.0217(3) Uani 1 1 d D
N1 N 0.6302(2) 0.46868(11) 0.59330(6) 0.0131(3) Uani 1 1 d .
C1 C 0.5344(3) 0.42307(14) 0.68163(7) 0.0144(4) Uani 1 1 d .
C2 C 0.4652(3) 0.44594(15) 0.73136(8) 0.0182(4) Uani 1 1 d .
H2 H 0.4433 0.3929 0.7562 0.022 Uiso 1 1 calc R
C3 C 0.4283(3) 0.54662(15) 0.74459(8) 0.0194(4) Uani 1 1 d .
H3 H 0.3809 0.5630 0.7786 0.023 Uiso 1 1 calc R
C4 C 0.4606(3) 0.62362(15) 0.70803(8) 0.0182(4) Uani 1 1 d .
H4 H 0.4355 0.6928 0.7171 0.022 Uiso 1 1 calc R
C5 C 0.5294(3) 0.59992(15) 0.65825(7) 0.0161(4) Uani 1 1 d .
H5 H 0.5506 0.6533 0.6335 0.019 Uiso 1 1 calc R
C6 C 0.5680(2) 0.49891(14) 0.64387(7) 0.0130(4) Uani 1 1 d .
C7 C 0.6851(2) 0.53367(14) 0.55844(7) 0.0134(3) Uani 1 1 d .
H7 H 0.6872 0.6044 0.5669 0.016 Uiso 1 1 calc R
C8 C 0.7440(2) 0.50052(14) 0.50640(7) 0.0125(3) Uani 1 1 d .
C9 C 0.7484(3) 0.39610(14) 0.49214(7) 0.0153(4) Uani 1 1 d .
C10 C 0.8087(3) 0.36829(14) 0.44164(7) 0.0178(4) Uani 1 1 d .
H10 H 0.8131 0.2981 0.4320 0.021 Uiso 1 1 calc R
C11 C 0.8619(3) 0.44212(14) 0.40562(7) 0.0161(4) Uani 1 1 d .
H11 H 0.9015 0.4228 0.3712 0.019 Uiso 1 1 calc R
C12 C 0.8573(2) 0.54434(14) 0.41977(7) 0.0139(4) Uani 1 1 d .
C13 C 0.8009(2) 0.57433(14) 0.46951(7) 0.0136(4) Uani 1 1 d .
H13 H 0.8005 0.6447 0.4788 0.016 Uiso 1 1 calc R
H1O H 0.667(4) 0.349(2) 0.5543(7) 0.051(9) Uiso 1 1 d D

loop_
_atom_site_aniso_label
_atom_site_aniso_U_11
_atom_site_aniso_U_22
_atom_site_aniso_U_33
_atom_site_aniso_U_23
_atom_site_aniso_U_13
_atom_site_aniso_U_12
Br1 0.02912(12) 0.01178(10) 0.02076(11) 0.00281(7) 0.00576(8) 0.00094(8)
Cl1 0.0255(2) 0.0172(2) 0.0158(2) 0.00433(17) 0.00368(18) -0.00115(19)
O1 0.0377(9) 0.0114(6) 0.0160(7) -0.0005(5) 0.0066(6) -0.0033(6)
N1 0.0158(7) 0.0132(7) 0.0104(7) -0.0004(6) -0.0015(6) 0.0002(6)
C1 0.0139(9) 0.0122(9) 0.0171(9) -0.0008(7) -0.0014(7) -0.0003(7)
C2 0.0176(10) 0.0207(10) 0.0164(9) 0.0025(7) 0.0016(7) -0.0014(8)
C3 0.0185(9) 0.0252(10) 0.0143(9) -0.0038(8) 0.0022(8) 0.0004(8)
C4 0.0196(10) 0.0164(9) 0.0186(9) -0.0045(7) -0.0009(8) 0.0019(7)
C5 0.0196(9) 0.0134(9) 0.0152(9) 0.0003(7) -0.0014(7) -0.0003(7)
C6 0.0121(9) 0.0147(9) 0.0122(8) -0.0008(7) -0.0026(7) -0.0004(7)
C7 0.0148(8) 0.0106(8) 0.0149(8) -0.0019(7) -0.0027(7) 0.0013(7)
C8 0.0132(8) 0.0114(8) 0.0130(8) -0.0009(7) -0.0024(7) 0.0009(7)
C9 0.0187(9) 0.0126(8) 0.0146(8) 0.0007(7) 0.0005(7) -0.0021(7)
C10 0.0242(10) 0.0117(9) 0.0174(9) -0.0034(7) 0.0007(8) -0.0021(7)
C11 0.0177(9) 0.0183(10) 0.0124(9) -0.0034(7) -0.0002(7) 0.0004(7)
C12 0.0134(8) 0.0142(9) 0.0140(9) 0.0032(7) -0.0012(7) -0.0014(7)
C13 0.0140(9) 0.0109(8) 0.0160(9) 0.0002(7) -0.0016(7) 0.0006(7)

loop_
_atom_type_symbol
_atom_type_description
_atom_type_scat_dispersion_real
_atom_type_scat_dispersion_imag
_atom_type_scat_source
C C 0.0033 0.0016 'International Tables Vol C Tables 4.2.6.8 and 6.1.1.4'
H H 0.0000 0.0000 'International Tables Vol C Tables 4.2.6.8 and 6.1.1.4'
N N 0.0061 0.0033 'International Tables Vol C Tables 4.2.6.8 and 6.1.1.4'
O O 0.0106 0.0060 'International Tables Vol C Tables 4.2.6.8 and 6.1.1.4'
Cl Cl 0.1484 0.1585 'International Tables Vol C Tables 4.2.6.8 and 6.1.1.4'
Br Br -0.2901 2.4595 'International Tables Vol C Tables 4.2.6.8 and 6.1.1.4'

loop_
_geom_angle_atom_site_label_1
_geom_angle_atom_site_label_2
_geom_angle_atom_site_label_3
_geom_angle
C9 O1 H1O 107(2)
C7 N1 C6 122.20(16)
C2 C1 C6 121.96(17)
C2 C1 Br1 118.12(14)
C6 C1 Br1 119.91(14)
C3 C2 C1 119.54(18)
C3 C2 H2 120.2
C1 C2 H2 120.2
C2 C3 C4 119.87(18)
C2 C3 H3 120.1
C4 C3 H3 120.1
C3 C4 C5 120.17(18)
C3 C4 H4 119.9
C5 C4 H4 119.9
C4 C5 C6 121.15(18)
C4 C5 H5 119.4
C6 C5 H5 119.4
C5 C6 C1 117.31(17)
C5 C6 N1 124.25(17)
C1 C6 N1 118.38(16)
N1 C7 C8 120.94(16)
N1 C7 H7 119.5
C8 C7 H7 119.5
C13 C8 C9 119.25(16)
C13 C8 C7 118.88(16)
C9 C8 C7 121.87(16)
O1 C9 C10 118.50(16)
O1 C9 C8 122.00(16)
C10 C9 C8 119.50(16)
C11 C10 C9 120.43(17)
C11 C10 H10 119.8
C9 C10 H10 119.8
C10 C11 C12 119.86(17)
C10 C11 H11 120.1
C12 C11 H11 120.1
C13 C12 C11 121.19(17)
C13 C12 Cl1 119.89(14)
C11 C12 Cl1 118.91(14)
C12 C13 C8 119.76(17)
C12 C13 H13 120.1
C8 C13 H13 120.1

loop_
_geom_bond_atom_site_label_1
_geom_bond_atom_site_label_2
_geom_bond_distance
Br1 C1 1.8975(19)
Cl1 C12 1.7460(18)
O1 C9 1.350(2)
O1 H1O 0.832(10)
N1 C7 1.287(2)
N1 C6 1.412(2)
C1 C2 1.385(3)
C1 C6 1.399(3)
C2 C3 1.384(3)
C2 H2 0.9500
C3 C4 1.387(3)
C3 H3 0.9500
C4 C5 1.387(3)
C4 H4 0.9500
C5 C6 1.398(3)
C5 H5 0.9500
C7 C8 1.449(2)
C7 H7 0.9500
C8 C13 1.403(2)
C8 C9 1.413(3)
C9 C10 1.397(3)
C10 C11 1.381(3)
C10 H10 0.9500
C11 C12 1.385(3)
C11 H11 0.9500
C12 C13 1.379(2)
C13 H13 0.9500

loop_
_geom_torsion_atom_site_label_1
_geom_torsion_atom_site_label_2
_geom_torsion_atom_site_label_3
_geom_torsion_atom_site_label_4
_geom_torsion
C6 C1 C2 C3 -0.2(3)
Br1 C1 C2 C3 -179.89(14)
C1 C2 C3 C4 0.1(3)
C2 C3 C4 C5 0.1(3)
C3 C4 C5 C6 -0.2(3)
C4 C5 C6 C1 0.0(3)
C4 C5 C6 N1 177.09(17)
C2 C1 C6 C5 0.2(3)
Br1 C1 C6 C5 179.85(14)
C2 C1 C6 N1 -177.08(17)
Br1 C1 C6 N1 2.6(2)
C7 N1 C6 C5 11.2(3)
C7 N1 C6 C1 -171.70(17)
C6 N1 C7 C8 -178.52(16)
N1 C7 C8 C13 179.31(17)
N1 C7 C8 C9 -1.7(3)
C13 C8 C9 O1 179.62(17)
C7 C8 C9 O1 0.6(3)
C13 C8 C9 C10 -0.2(3)
C7 C8 C9 C10 -179.20(17)
O1 C9 C10 C11 179.56(17)
C8 C9 C10 C11 -0.6(3)
C9 C10 C11 C12 0.6(3)
C10 C11 C12 C13 0.2(3)
C10 C11 C12 Cl1 179.42(14)
C11 C12 C13 C8 -1.0(3)
Cl1 C12 C13 C8 179.78(13)
C9 C8 C13 C12 1.0(3)
C7 C8 C13 C12 -179.96(16)
